data_4112549
loop_
_publ_author_name
'Stephen Hanessian'
'Martin Tremblay'
'Jens F. W. Petersen'

_publ_contact_author_address
;
      Universit\'e de Montr\'eal
      D\'epartement de Chimie
      C.P. 6128, Succ. Centre-ville
      Montr\'eal, Qu\'ebec
      Canada, H3C 3J7
;
_publ_contact_author_email stephen.hanessian@umontreal.ca
_publ_contact_author_fax '+1 514 343 5728'
_publ_contact_author_name 'Dr Stephen Hanessian'
_publ_contact_author_phone '+1 514 343 6738'
_publ_section_title
;
 The N-Acyloxyiminium Ion Aza-Prins Route to Octahydroindoles: Total
 Synthesis and Structural Confirmation of the Antithrombotic Marine
 Natural Product Oscillarin
;
_journal_name_full 'Journal of the American Chemical Society'
_journal_page_first 6064
_journal_page_last 6071
_journal_paper_doi 10.1021/ja030669g
_journal_volume 126
_journal_year 2004
_chemical_absolute_configuration rmad
_chemical_compound_source 'Synthesized by the authors. See text'
_chemical_formula_moiety 'C16 H26 Cl N O4'
_chemical_formula_sum 'C16 H26 Cl N O4'
_chemical_formula_weight 331.83
_chemical_name_systematic
;
 ?
;
_space_group_IT_number 4
_symmetry_cell_setting monoclinic
_symmetry_space_group_name_Hall 'P 2yb'
_symmetry_space_group_name_H-M 'P 1 21 1'
_atom_sites_solution_hydrogens geom
_atom_sites_solution_primary direct
_atom_sites_solution_secondary difmap
_audit_creation_method SHELXL-97
_cell_angle_alpha 90.00
_cell_angle_beta 91.36(2)
_cell_angle_gamma 90.00
_cell_formula_units_Z 2
_cell_length_a 6.593(2)
_cell_length_b 7.093(2)
_cell_length_c 18.765(5)
_cell_measurement_reflns_used 25
_cell_measurement_temperature 293(2)
_cell_measurement_theta_max 25.00
_cell_measurement_theta_min 20.00
_cell_volume 877.3(4)
_computing_cell_refinement 'CAD4 Program (Nonius 1989)'
_computing_data_collection 'Local Program'
_computing_data_reduction 'Local Program'
_computing_molecular_graphics 'XP (Bruker, 1999)'
_computing_publication_material 'UdMX (local program)'
_computing_structure_refinement 'SHELXL97 (Sheldrick, 1997)'
_computing_structure_solution 'SHELXS97 (Sheldrick, 1997)'
_diffrn_ambient_temperature 293(2)
_diffrn_detector_area_resol_mean 0.0
_diffrn_measured_fraction_theta_full 1.000
_diffrn_measured_fraction_theta_max 1.000
_diffrn_measurement_device_type 'Enraf-Nonius CAD-4'
_diffrn_measurement_method \w
_diffrn_radiation_monochromator graphite
_diffrn_radiation_source 'Sealed Tube'
_diffrn_radiation_type CuK\a
_diffrn_radiation_wavelength 1.54178
_diffrn_reflns_av_R_equivalents 0.051
_diffrn_reflns_av_sigmaI/netI 0.0328
_diffrn_reflns_limit_h_max 8
_diffrn_reflns_limit_h_min -7
_diffrn_reflns_limit_k_max 8
_diffrn_reflns_limit_k_min -8
_diffrn_reflns_limit_l_max 22
_diffrn_reflns_limit_l_min -22
_diffrn_reflns_number 6541
_diffrn_reflns_theta_full 69.97
_diffrn_reflns_theta_max 69.97
_diffrn_reflns_theta_min 2.36
_diffrn_standards_decay_% 1.80
_diffrn_standards_interval_time 60
_diffrn_standards_number 4
_exptl_absorpt_coefficient_mu 2.071
_exptl_absorpt_correction_T_max 0.8200
_exptl_absorpt_correction_T_min 0.4400
_exptl_absorpt_correction_type gaussian
_exptl_absorpt_process_details 'gaussian from crystal shape'
_exptl_crystal_colour Colourless
_exptl_crystal_density_diffrn 1.256
_exptl_crystal_density_meas ?
_exptl_crystal_description block
_exptl_crystal_F_000 356
_exptl_crystal_size_max 0.60
_exptl_crystal_size_mid 0.42
_exptl_crystal_size_min 0.11
_refine_diff_density_max 0.214
_refine_diff_density_min -0.143
_refine_diff_density_rms 0.041
_refine_ls_abs_structure_details 'Flack H D (1983), 1519 Friedel Pairs'
_refine_ls_abs_structure_Flack -0.017(19)
_refine_ls_extinction_coef 0.0060(9)
_refine_ls_extinction_expression Fc^*^=kFc[1+0.001xFc^2^\l^3^/sin(2\q)]^-1/4^
_refine_ls_extinction_method SHELXL
_refine_ls_goodness_of_fit_ref 0.935
_refine_ls_hydrogen_treatment constr
_refine_ls_matrix_type full
_refine_ls_number_parameters 204
_refine_ls_number_reflns 3325
_refine_ls_number_restraints 1
_refine_ls_restrained_S_all 0.935
_refine_ls_R_factor_all 0.0593
_refine_ls_R_factor_gt 0.0467
_refine_ls_shift/su_max 0.000
_refine_ls_shift/su_mean 0.000
_refine_ls_structure_factor_coef Fsqd
_refine_ls_weighting_details 'calc w=1/[\s^2^(Fo^2^)+(0.0736P)^2^] where P=(Fo^2^+2Fc^2^)/3'
_refine_ls_weighting_scheme calc
_refine_ls_wR_factor_gt 0.1135
_refine_ls_wR_factor_ref 0.1224
_reflns_number_gt 2432
_reflns_number_total 3325
_reflns_threshold_expression >2sigma(I)
_cod_data_source_file ja030669g_1.cif
_cod_data_source_block han351
_cod_depositor_comments
;
The following automatic conversions were performed:

'_exptl_crystal_density_meas' value 'none' was changed to '?' - the
value is perceived as not measured.

Automatic conversion script
Id: cif_fix_values 3008 2015-01-20 13:52:24Z robertas 
;
_cod_database_code 4112549

loop_
_symmetry_equiv_pos_as_xyz
'x, y, z'
'-x, y+1/2, -z'

loop_
_atom_site_label
_atom_site_type_symbol
_atom_site_fract_x
_atom_site_fract_y
_atom_site_fract_z
_atom_site_U_iso_or_equiv
_atom_site_adp_type
_atom_site_occupancy
_atom_site_symmetry_multiplicity
_atom_site_calc_flag
_atom_site_refinement_flags
Cl Cl 1.29530(15) 0.86552(14) 0.63568(4) 0.0949(3) Uani 1 1 d .
O11 O 0.7382(4) 0.2957(3) 0.75933(11) 0.0789(6) Uani 1 1 d .
O12 O 0.8038(3) 0.5156(3) 0.67532(9) 0.0738(6) Uani 1 1 d .
O16 O 0.5326(4) 0.4699(4) 0.88226(11) 0.0864(7) Uani 1 1 d .
O17 O 0.7570(3) 0.2559(3) 0.92352(10) 0.0774(6) Uani 1 1 d .
N N 0.8662(4) 0.5835(3) 0.78980(11) 0.0622(6) Uani 1 1 d .
C2 C 1.0107(4) 0.7278(4) 0.76482(14) 0.0616(7) Uani 1 1 d .
H2 H 0.9544 0.7806 0.7203 0.074 Uiso 1 1 calc R
C3 C 1.2148(5) 0.6369(4) 0.74787(15) 0.0683(7) Uani 1 1 d .
H3A H 1.2683 0.5741 0.7902 0.082 Uiso 1 1 calc R
H3B H 1.1937 0.5421 0.7112 0.082 Uiso 1 1 calc R
C4 C 1.3673(5) 0.7775(5) 0.72307(15) 0.0745(8) Uani 1 1 d .
H4 H 1.4984 0.7136 0.7196 0.089 Uiso 1 1 calc R
C5 C 1.3923(5) 0.9403(5) 0.77479(18) 0.0835(9) Uani 1 1 d .
H5A H 1.4807 1.0343 0.7544 0.100 Uiso 1 1 calc R
H5B H 1.4565 0.8950 0.8186 0.100 Uiso 1 1 calc R
C6 C 1.1898(5) 1.0315(5) 0.79190(19) 0.0812(9) Uani 1 1 d .
H6A H 1.1357 1.0934 0.7495 0.097 Uiso 1 1 calc R
H6B H 1.2121 1.1272 0.8282 0.097 Uiso 1 1 calc R
C7 C 1.0342(5) 0.8899(5) 0.81817(15) 0.0703(7) Uani 1 1 d .
H7 H 0.9033 0.9550 0.8198 0.084 Uiso 1 1 calc R
C8 C 1.0825(5) 0.8166(5) 0.89231(15) 0.0812(9) Uani 1 1 d .
H8A H 1.2122 0.7520 0.8928 0.097 Uiso 1 1 calc R
H8B H 1.0918 0.9211 0.9256 0.097 Uiso 1 1 calc R
C9 C 0.9182(6) 0.6825(5) 0.91469(15) 0.0795(9) Uani 1 1 d .
H9A H 0.7911 0.7508 0.9174 0.095 Uiso 1 1 calc R
H9B H 0.9517 0.6345 0.9619 0.095 Uiso 1 1 calc R
C10 C 0.8904(5) 0.5156(4) 0.86301(13) 0.0663(7) Uani 1 1 d .
H10 H 1.0084 0.4318 0.8669 0.080 Uiso 1 1 calc R
C11 C 0.7978(4) 0.4506(5) 0.74183(14) 0.0645(7) Uani 1 1 d .
C12 C 0.7517(5) 0.3991(5) 0.61205(15) 0.0817(9) Uani 1 1 d .
C13 C 0.5279(5) 0.3575(6) 0.61082(18) 0.0975(11) Uani 1 1 d .
H13A H 0.4941 0.2892 0.6531 0.146 Uiso 1 1 calc R
H13B H 0.4935 0.2831 0.5696 0.146 Uiso 1 1 calc R
H13C H 0.4534 0.4737 0.6090 0.146 Uiso 1 1 calc R
C14 C 0.8778(7) 0.2220(8) 0.6119(2) 0.1267(17) Uani 1 1 d .
H14A H 1.0178 0.2537 0.6205 0.190 Uiso 1 1 calc R
H14B H 0.8626 0.1607 0.5665 0.190 Uiso 1 1 calc R
H14C H 0.8332 0.1388 0.6487 0.190 Uiso 1 1 calc R
C15 C 0.8058(8) 0.5319(8) 0.55233(16) 0.1331(18) Uani 1 1 d .
H15A H 0.7279 0.6457 0.5561 0.200 Uiso 1 1 calc R
H15B H 0.7760 0.4727 0.5073 0.200 Uiso 1 1 calc R
H15C H 0.9478 0.5615 0.5557 0.200 Uiso 1 1 calc R
C16 C 0.7038(5) 0.4133(5) 0.88704(14) 0.0704(8) Uani 1 1 d .
C17 C 0.5939(6) 0.1541(6) 0.95543(18) 0.0942(11) Uani 1 1 d .
H17A H 0.5072 0.2409 0.9795 0.141 Uiso 1 1 calc R
H17B H 0.6485 0.0646 0.9891 0.141 Uiso 1 1 calc R
H17C H 0.5170 0.0889 0.9190 0.141 Uiso 1 1 calc R

loop_
_atom_site_aniso_label
_atom_site_aniso_U_11
_atom_site_aniso_U_22
_atom_site_aniso_U_33
_atom_site_aniso_U_23
_atom_site_aniso_U_13
_atom_site_aniso_U_12
Cl 0.1228(7) 0.0903(6) 0.0721(5) 0.0148(4) 0.0099(4) -0.0085(6)
O11 0.1072(17) 0.0659(12) 0.0638(11) -0.0010(10) 0.0033(11) -0.0166(12)
O12 0.0963(15) 0.0784(13) 0.0467(10) -0.0039(9) 0.0019(9) -0.0125(11)
O16 0.0855(15) 0.0984(17) 0.0757(13) 0.0122(12) 0.0123(10) 0.0053(13)
O17 0.0964(15) 0.0740(13) 0.0622(11) 0.0091(10) 0.0077(10) -0.0022(12)
N 0.0786(15) 0.0590(13) 0.0491(11) -0.0005(9) 0.0053(10) -0.0026(11)
C2 0.0747(18) 0.0588(15) 0.0512(13) 0.0010(11) 0.0017(12) -0.0004(13)
C3 0.080(2) 0.0624(16) 0.0625(15) -0.0021(13) 0.0062(14) 0.0047(15)
C4 0.0792(19) 0.0757(18) 0.0686(17) 0.0061(15) 0.0025(14) -0.0013(16)
C5 0.087(2) 0.076(2) 0.087(2) 0.0023(17) -0.0024(17) -0.0150(18)
C6 0.102(3) 0.0593(17) 0.082(2) -0.0047(15) -0.0069(17) -0.0047(17)
C7 0.0825(18) 0.0629(17) 0.0655(15) -0.0085(14) -0.0002(13) -0.0009(16)
C8 0.104(2) 0.082(2) 0.0566(16) -0.0132(14) -0.0039(15) -0.0060(18)
C9 0.103(2) 0.087(2) 0.0491(15) -0.0082(14) 0.0044(14) -0.0035(19)
C10 0.0812(19) 0.0707(18) 0.0471(13) -0.0020(12) 0.0061(12) 0.0061(15)
C11 0.0742(18) 0.0696(18) 0.0500(13) -0.0053(13) 0.0047(12) 0.0015(15)
C12 0.101(2) 0.093(2) 0.0511(14) -0.0158(15) 0.0009(14) -0.001(2)
C13 0.107(3) 0.100(3) 0.085(2) -0.015(2) -0.0156(18) -0.015(2)
C14 0.141(4) 0.138(4) 0.100(3) -0.047(3) -0.005(3) 0.042(3)
C15 0.179(4) 0.176(5) 0.0441(17) 0.003(2) 0.002(2) -0.055(4)
C16 0.088(2) 0.075(2) 0.0478(13) 0.0005(12) 0.0048(13) 0.0020(17)
C17 0.125(3) 0.087(2) 0.072(2) 0.0063(18) 0.0166(19) -0.025(2)

loop_
_atom_type_symbol
_atom_type_description
_atom_type_scat_dispersion_real
_atom_type_scat_dispersion_imag
_atom_type_scat_source
C C 0.0181 0.0091 'International Tables Vol C Tables 4.2.6.8 and 6.1.1.4'
H H 0.0000 0.0000 'International Tables Vol C Tables 4.2.6.8 and 6.1.1.4'
N N 0.0311 0.0180 'International Tables Vol C Tables 4.2.6.8 and 6.1.1.4'
O O 0.0492 0.0322 'International Tables Vol C Tables 4.2.6.8 and 6.1.1.4'
Cl Cl 0.3639 0.7018 'International Tables Vol C Tables 4.2.6.8 and 6.1.1.4'

loop_
_geom_angle_atom_site_label_1
_geom_angle_atom_site_label_2
_geom_angle_atom_site_label_3
_geom_angle
_geom_angle_publ_flag
C11 O12 C12 123.2(3) y
C16 O17 C17 116.0(3) y
C11 N C10 114.6(2) y
C11 N C2 118.1(2) y
C10 N C2 117.9(2) y
N C2 C7 111.6(2) y
N C2 C3 110.5(2) y
C7 C2 C3 112.1(2) y
N C2 H2 107.5 ?
C7 C2 H2 107.5 ?
C3 C2 H2 107.5 ?
C4 C3 C2 112.6(2) y
C4 C3 H3A 109.1 ?
C2 C3 H3A 109.1 ?
C4 C3 H3B 109.1 ?
C2 C3 H3B 109.1 ?
H3A C3 H3B 107.8 ?
C3 C4 C5 111.8(3) y
C3 C4 CL 110.4(2) y
C5 C4 CL 109.9(2) y
C3 C4 H4 108.2 ?
C5 C4 H4 108.2 ?
CL C4 H4 108.2 ?
C4 C5 C6 112.1(3) y
C4 C5 H5A 109.2 ?
C6 C5 H5A 109.2 ?
C4 C5 H5B 109.2 ?
C6 C5 H5B 109.2 ?
H5A C5 H5B 107.9 ?
C5 C6 C7 112.8(3) y
C5 C6 H6A 109 ?
C7 C6 H6A 109 ?
C5 C6 H6B 109 ?
C7 C6 H6B 109 ?
H6A C6 H6B 107.8 ?
C8 C7 C6 113.3(3) y
C8 C7 C2 111.1(3) y
C6 C7 C2 110.0(2) y
C8 C7 H7 107.4 ?
C6 C7 H7 107.4 ?
C2 C7 H7 107.4 ?
C9 C8 C7 109.6(3) y
C9 C8 H8A 109.7 ?
C7 C8 H8A 109.7 ?
C9 C8 H8B 109.7 ?
C7 C8 H8B 109.7 ?
H8A C8 H8B 108.2 ?
C8 C9 C10 112.7(2) y
C8 C9 H9A 109.1 ?
C10 C9 H9A 109.1 ?
C8 C9 H9B 109.1 ?
C10 C9 H9B 109.1 ?
H9A C9 H9B 107.8 ?
N C10 C16 111.6(2) y
N C10 C9 110.3(2) y
C16 C10 C9 105.5(2) y
N C10 H10 109.8 ?
C16 C10 H10 109.8 ?
C9 C10 H10 109.8 ?
O11 C11 O12 125.7(3) y
O11 C11 N 123.2(3) y
O12 C11 N 111.1(3) y
O12 C12 C13 109.3(3) y
O12 C12 C14 110.4(3) y
C13 C12 C14 112.2(4) y
O12 C12 C15 101.1(3) y
C13 C12 C15 111.0(3) y
C14 C12 C15 112.2(4) y
C12 C13 H13A 109.5 ?
C12 C13 H13B 109.5 ?
H13A C13 H13B 109.5 ?
C12 C13 H13C 109.5 ?
H13A C13 H13C 109.5 ?
H13B C13 H13C 109.5 ?
C12 C14 H14A 109.5 ?
C12 C14 H14B 109.5 ?
H14A C14 H14B 109.5 ?
C12 C14 H14C 109.5 ?
H14A C14 H14C 109.5 ?
H14B C14 H14C 109.5 ?
C12 C15 H15A 109.5 ?
C12 C15 H15B 109.5 ?
H15A C15 H15B 109.5 ?
C12 C15 H15C 109.5 ?
H15A C15 H15C 109.5 ?
H15B C15 H15C 109.5 ?
O16 C16 O17 123.2(3) y
O16 C16 C10 126.2(3) y
O17 C16 C10 110.2(3) y
O17 C17 H17A 109.5 ?
O17 C17 H17B 109.5 ?
H17A C17 H17B 109.5 ?
O17 C17 H17C 109.5 ?
H17A C17 H17C 109.5 ?
H17B C17 H17C 109.5 ?

loop_
_geom_bond_atom_site_label_1
_geom_bond_atom_site_label_2
_geom_bond_distance
_geom_bond_publ_flag
Cl C4 1.807(3) y
O11 C11 1.215(4) y
O12 C11 1.332(3) y
O12 C12 1.480(3) y
O16 C16 1.199(3) y
O17 C16 1.352(4) y
O17 C17 1.438(4) y
N C11 1.373(4) y
N C10 1.461(3) y
N C2 1.481(4) y
C2 C7 1.530(4) y
C2 C3 1.532(4) y
C2 H2 0.98 ?
C3 C4 1.498(4) y
C3 H3a 0.97 ?
C3 H3b 0.97 ?
C4 C5 1.515(4) y
C4 H4 0.98 ?
C5 C6 1.524(5) y
C5 H5a 0.97 ?
C5 H5b 0.97 ?
C6 C7 1.526(4) y
C6 H6a 0.97 ?
C6 H6b 0.97 ?
C7 C8 1.512(4) y
C7 H7 0.98 ?
C8 C9 1.508(5) y
C8 H8a 0.97 ?
C8 H8b 0.97 ?
C9 C10 1.539(4) y
C9 H9a 0.97 ?
C9 H9b 0.97 ?
C10 C16 1.507(4) y
C10 H10 0.98 ?
C12 C13 1.504(5) y
C12 C14 1.506(6) y
C12 C15 1.513(5) y
C13 H13a 0.96 ?
C13 H13b 0.96 ?
C13 H13c 0.96 ?
C14 H14a 0.96 ?
C14 H14b 0.96 ?
C14 H14c 0.96 ?
C15 H15a 0.96 ?
C15 H15b 0.96 ?
C15 H15c 0.96 ?
C17 H17a 0.96 ?
C17 H17b 0.96 ?
C17 H17c 0.96 ?

loop_
_geom_torsion_atom_site_label_1
_geom_torsion_atom_site_label_2
_geom_torsion_atom_site_label_3
_geom_torsion_atom_site_label_4
_geom_torsion
_geom_torsion_publ_flag
C11 N C2 C7 166.9(2) y
C10 N C2 C7 -48.2(3) y
C11 N C2 C3 -67.8(3) y
C10 N C2 C3 77.1(3) y
N C2 C3 C4 -179.4(2) y
C7 C2 C3 C4 -54.3(3) y
C2 C3 C4 C5 53.2(3) y
C2 C3 C4 CL -69.5(3) y
C3 C4 C5 C6 -52.8(4) y
CL C4 C5 C6 70.2(3) y
C4 C5 C6 C7 53.8(4) y
C5 C6 C7 C8 71.3(4) y
C5 C6 C7 C2 -53.7(3) y
N C2 C7 C8 51.7(3) y
C3 C2 C7 C8 -72.8(3) y
N C2 C7 C6 177.9(2) y
C3 C2 C7 C6 53.4(3) y
C6 C7 C8 C9 178.3(3) y
C2 C7 C8 C9 -57.3(3) y
C7 C8 C9 C10 57.7(4) y
C11 N C10 C16 -49.7(3) y
C2 N C10 C16 164.2(2) y
C11 N C10 C9 -166.7(3) y
C2 N C10 C9 47.2(3) y
C8 C9 C10 N -51.3(4) y
C8 C9 C10 C16 -172.1(3) y
C12 O12 C11 O11 -4.9(5) y
C12 O12 C11 N 175.9(3) y
C10 N C11 O11 8.6(4) y
C2 N C11 O11 154.6(3) y
C10 N C11 O12 -172.2(2) y
C2 N C11 O12 -26.2(3) y
C11 O12 C12 C13 68.8(4) y
C11 O12 C12 C14 -55.0(4) y
C11 O12 C12 C15 -174.0(3) y
C17 O17 C16 O16 1.7(4) y
C17 O17 C16 C10 174.3(2) y
N C10 C16 O16 -50.2(4) y
C9 C10 C16 O16 69.6(4) y
N C10 C16 O17 137.4(2) y
C9 C10 C16 O17 -102.7(3) y
